data_4301793
loop_
_publ_author_name
'Patrick E. Ryan'
'Christophe Lescop'
'Dominic Lalibert\'e'
'Tamara Hamilton'
'Thierry Maris'
'James D. Wuest'

_publ_contact_author_address
;
D\'epartement de Chimie, 
Universit\'e de Montr\'eal,
Montr\'eal, Qu\'ebec H3C 3J7, Canada
;
_publ_contact_author_email james.d.wuest@umontreal.ca
_publ_contact_author_fax '1 (514) 340-5290'
_publ_contact_author_name 'James D. Wuest'
_publ_contact_author_phone '1 (514) 340-5178'
_publ_section_title
;
Engineering New Metal-Organic Frameworks Built from Flexible Tetrapyridines
Coordinated to Cu(II) and Cu(I)
;
_journal_name_full 'Inorganic Chemistry'
_journal_page_first 2793
_journal_page_last 2807
_journal_paper_doi 10.1021/ic8019809
_journal_volume 48
_journal_year 2009
_chemical_compound_source 'Synthesized by the authors. See text'
_chemical_formula_moiety 'C69 H72 Cu4 N4 O20'
_chemical_formula_sum 'C69 H72 Cu4 N4 O20'
_chemical_formula_weight 1531.47
_chemical_name_systematic
; 
 ? 
;
_space_group_IT_number 86
_symmetry_cell_setting tetragonal
_symmetry_space_group_name_Hall '-P 4bc'
_symmetry_space_group_name_H-M 'P 42/n :2'
_atom_sites_solution_hydrogens geom
_atom_sites_solution_primary direct
_atom_sites_solution_secondary difmap
_audit_creation_method SHELXL97
_cell_angle_alpha 90
_cell_angle_beta 90
_cell_angle_gamma 90
_cell_formula_units_Z 2
_cell_length_a 30.337(5)
_cell_length_b 30.337(5)
_cell_length_c 7.4230(5)
_cell_measurement_reflns_used 10035
_cell_measurement_temperature 223
_cell_measurement_theta_max 50.65
_cell_measurement_theta_min 2.91
_cell_volume 6831.6(17)
_computing_cell_refinement 'SAINT V6.35A (Bruker AXS, 2002)'
_computing_data_collection 'SMART v5.059 (Bruker, 1999)'
_computing_data_reduction 'SAINT V6.35A (Bruker AXS, 2002)'
_computing_molecular_graphics 'ATOMS (Dowty, 2003)'
_computing_publication_material 'UdMX (Maris, 2004)'
_computing_structure_refinement 'SHELXL97 (Sheldrick, 2008)'
_computing_structure_solution 'SHELXS97 (Sheldrick, 2008)'
_diffrn_ambient_temperature 223
_diffrn_detector_area_resol_mean 5.5
_diffrn_measured_fraction_theta_full 0.997
_diffrn_measured_fraction_theta_max 0.997
_diffrn_measurement_device_type 'Bruker AXS Smart 2k/Platform'
_diffrn_measurement_method \w
_diffrn_radiation_monochromator graphite
_diffrn_radiation_source 'X-ray Sealed Tube'
_diffrn_radiation_type CuK\a
_diffrn_radiation_wavelength 1.54178
_diffrn_reflns_av_R_equivalents 0.0451
_diffrn_reflns_av_sigmaI/netI 0.0388
_diffrn_reflns_limit_h_max 23
_diffrn_reflns_limit_h_min -22
_diffrn_reflns_limit_k_max 32
_diffrn_reflns_limit_k_min -32
_diffrn_reflns_limit_l_max 7
_diffrn_reflns_limit_l_min -7
_diffrn_reflns_number 42790
_diffrn_reflns_theta_full 56.00
_diffrn_reflns_theta_max 56.00
_diffrn_reflns_theta_min 2.06
_diffrn_standards_decay_% 0.12
_diffrn_standards_number 227
_exptl_absorpt_coefficient_mu 1.022
_exptl_absorpt_correction_T_max 0.8846
_exptl_absorpt_correction_T_min 0.6192
_exptl_absorpt_correction_type multi-scan
_exptl_absorpt_process_details 'Sadabs Sheldrick, 2002)'
_exptl_crystal_colour Colorless
_exptl_crystal_density_diffrn 0.744
_exptl_crystal_density_method 'not measured'
_exptl_crystal_description block
_exptl_crystal_F_000 1580
_exptl_crystal_size_max 0.50
_exptl_crystal_size_mid 0.20
_exptl_crystal_size_min 0.12
_platon_squeeze_details
;
Attempts to  model disordered solvent molecules
were unsuccessful. PLATON/SQUEEZE  was used to correct
the data for the presence of the disordered solvent.
A potential solvent volume of 3586.7 \%A^3^, 
52.5 % of the total unit-cell volume, was found.
1041 electrons per unit cell worth of scattering were located
in the void. The reported structure is based on the 
PLATON/SQUEEZE corrected data. The actual solvent content is
unknown, so several quantities calculated like empirical formula, density, 
absorption coefficient, F(000) etc. may be incorrect.

Ref:  Sluis, P. van der & Spek, A.L. (1990). Acta Cryst. A46, 194-201.
;
_refine_diff_density_max 0.503
_refine_diff_density_min -0.328
_refine_diff_density_rms 0.056
_refine_ls_extinction_method none
_refine_ls_goodness_of_fit_ref 1.056
_refine_ls_hydrogen_treatment constr
_refine_ls_matrix_type full
_refine_ls_number_parameters 241
_refine_ls_number_reflns 4423
_refine_ls_number_restraints 121
_refine_ls_restrained_S_all 1.090
_refine_ls_R_factor_all 0.0793
_refine_ls_R_factor_gt 0.0616
_refine_ls_shift/su_max 0.001
_refine_ls_shift/su_mean 0.000
_refine_ls_structure_factor_coef Fsqd
_refine_ls_weighting_details 'calc w=1/[\s^2^(Fo^2^)+(0.0961P)^2^] where P=(Fo^2^+2Fc^2^)/3'
_refine_ls_weighting_scheme calc
_refine_ls_wR_factor_gt 0.1628
_refine_ls_wR_factor_ref 0.1688
_reflns_number_gt 2640
_reflns_number_total 4423
_reflns_threshold_expression I>2\s(I)
_cod_data_source_file ic8019809_si_001_7.cif
_cod_data_source_block jiw612
_cod_depositor_comments
;
The following automatic conversions were performed:
'_geom_bond_publ_flag' value 'Y' changed to 'y' according to
'/home/saulius/struct/CIF-dictionaries/cif_core.dic' dictionary named
'cif_core.dic' version 2.4.1 from 2010-06-29 (47
times).

'_geom_angle_publ_flag' value 'Y' changed to 'y' according to
'/home/saulius/struct/CIF-dictionaries/cif_core.dic' dictionary named
'cif_core.dic' version 2.4.1 from 2010-06-29 (82
times).

'_geom_torsion_publ_flag' value 'Y' changed to 'y' according to
'/home/saulius/struct/CIF-dictionaries/cif_core.dic' dictionary named
'cif_core.dic' version 2.4.1 from 2010-06-29 (118 times).

Automatic conversion script
Id: cif_fix_enum 1527 2010-12-29 10:47:43Z saulius 
;
_cod_original_sg_symbol_H-M 'P 42/n'
_cod_database_code 4301793

loop_
_symmetry_equiv_pos_as_xyz
'x, y, z'
'-x+1/2, -y+1/2, z'
'-y, x+1/2, z+1/2'
'y+1/2, -x, z+1/2'
'-x, -y, -z'
'x-1/2, y-1/2, -z'
'y, -x-1/2, -z-1/2'
'-y-1/2, x, -z-1/2'

loop_
_atom_site_label
_atom_site_type_symbol
_atom_site_fract_x
_atom_site_fract_y
_atom_site_fract_z
_atom_site_U_iso_or_equiv
_atom_site_adp_type
_atom_site_occupancy
_atom_site_symmetry_multiplicity
_atom_site_calc_flag
_atom_site_refinement_flags
_atom_site_disorder_assembly
_atom_site_disorder_group
Cu1 Cu 0.474095(19) 0.474187(19) 0.09665(7) 0.0725(3) Uani 1 1 d . . .
N1 N 0.43362(11) 0.43351(11) 0.2752(4) 0.0774(10) Uani 1 1 d . . .
O1 O 0.52943(11) 0.46349(11) 0.2332(4) 0.0989(10) Uani 1 1 d . . .
O2 O 0.49176(12) 0.42773(10) -0.0753(4) 0.0998(11) Uani 1 1 d . . .
O3 O 0.42781(10) 0.49168(11) -0.0751(4) 0.0999(11) Uani 1 1 d . . .
O4 O 0.46341(11) 0.52915(11) 0.2346(4) 0.1003(10) Uani 1 1 d . . .
C14 C 0.2500 0.2500 1.2500 0.0312(14) Uani 1 4 d S . .
C4 C 0.38679(13) 0.38626(13) 0.5332(5) 0.0641(11) Uani 1 1 d . A .
C2 C 0.43916(16) 0.43911(16) 0.4506(5) 0.0923(16) Uani 1 1 d U . .
H2 H 0.4599 0.4602 0.4885 0.111 Uiso 1 1 calc . . .
C3 C 0.41646(16) 0.41607(16) 0.5812(5) 0.0928(16) Uani 1 1 d U . .
H3 H 0.4220 0.4215 0.7038 0.111 Uiso 1 1 calc . . .
C5 C 0.38111(14) 0.38100(14) 0.3456(5) 0.0825(13) Uani 1 1 d . . .
H5 H 0.3604 0.3605 0.3030 0.099 Uiso 1 1 calc . . .
C6 C 0.40417(14) 0.40417(14) 0.2288(5) 0.0788(13) Uani 1 1 d . . .
H6 H 0.3992 0.3994 0.1054 0.095 Uiso 1 1 calc . . .
C7 C 0.36040(13) 0.36058(13) 0.6697(5) 0.0710(10) Uani 1 1 d DU . .
C11 C 0.31417(16) 0.31420(16) 0.9252(6) 0.1065(15) Uani 1 1 d DU . .
C8 C 0.33619(18) 0.3808(2) 0.8066(8) 0.0785(14) Uani 0.497(2) 1 d PDU A 1
C9 C 0.3256(3) 0.4275(3) 0.8166(12) 0.095(2) Uani 0.497(2) 1 d PDU A 1
H9A H 0.3410 0.4432 0.7217 0.143 Uiso 0.497(2) 1 calc PR A 1
H9B H 0.3347 0.4390 0.9328 0.143 Uiso 0.497(2) 1 calc PR A 1
H9C H 0.2941 0.4315 0.8021 0.143 Uiso 0.497(2) 1 calc PR A 1
C10 C 0.3124(2) 0.3588(2) 0.9384(9) 0.0974(17) Uani 0.497(2) 1 d PDU A 1
H10 H 0.2965 0.3735 1.0290 0.117 Uiso 0.50 1 calc P A 1
C12 C 0.3384(2) 0.2927(3) 0.7900(9) 0.1065(17) Uani 0.497(2) 1 d PDU A 1
H12 H 0.3397 0.2618 0.7830 0.128 Uiso 0.50 1 calc P A 1
C13 C 0.3603(2) 0.3194(3) 0.6672(10) 0.0904(16) Uani 0.497(2) 1 d PDU A 1
H13 H 0.3764 0.3054 0.5751 0.108 Uiso 0.50 1 calc P A 1
O14 O 0.3029(2) 0.2772(3) 1.0357(11) 0.122(2) Uani 0.497(2) 1 d PD A 1
C15 C 0.2653(3) 0.2875(4) 1.1264(15) 0.094(2) Uani 0.497(2) 1 d PD A 1
H15A H 0.2419 0.2941 1.0394 0.113 Uiso 0.497(2) 1 calc PR A 1
H15B H 0.2704 0.3140 1.1989 0.113 Uiso 0.497(2) 1 calc PR A 1
C8B C 0.3806(2) 0.33657(18) 0.8079(7) 0.0785(14) Uani 0.503(2) 1 d PDU A 2
C9B C 0.4275(3) 0.3259(3) 0.8190(12) 0.095(2) Uani 0.503(2) 1 d PDU A 2
H9B1 H 0.4433 0.3413 0.7245 0.143 Uiso 0.503(2) 1 calc PR A 2
H9B2 H 0.4315 0.2944 0.8045 0.143 Uiso 0.503(2) 1 calc PR A 2
H9B3 H 0.4388 0.3350 0.9355 0.143 Uiso 0.503(2) 1 calc PR A 2
C10B C 0.3587(2) 0.3128(2) 0.9396(9) 0.0974(17) Uani 0.503(2) 1 d PDU A 2
H10B H 0.3734 0.2971 1.0308 0.117 Uiso 0.50 1 calc P A 2
C12B C 0.2926(3) 0.3381(2) 0.7891(9) 0.1065(17) Uani 0.503(2) 1 d PDU A 2
H12B H 0.2617 0.3392 0.7814 0.128 Uiso 0.50 1 calc P A 2
C13B C 0.3193(3) 0.3602(2) 0.6666(10) 0.0904(16) Uani 0.503(2) 1 d PDU A 2
H13B H 0.3053 0.3760 0.5741 0.108 Uiso 0.50 1 calc P A 2
O14B O 0.2760(3) 0.3021(3) 1.0316(11) 0.122(2) Uani 0.503(2) 1 d PD A 2
C15B C 0.2856(4) 0.2640(3) 1.1222(15) 0.094(2) Uani 0.503(2) 1 d PD A 2
H15C H 0.3130 0.2682 1.1898 0.113 Uiso 0.503(2) 1 calc PR A 2
H15D H 0.2906 0.2404 1.0344 0.113 Uiso 0.503(2) 1 calc PR A 2
C16 C 0.4665(2) 0.60306(19) 0.3104(8) 0.143(2) Uani 1 1 d . . .
H16A H 0.4822 0.6294 0.2738 0.214 Uiso 1 1 calc R . .
H16B H 0.4731 0.5966 0.4355 0.214 Uiso 1 1 calc R . .
H16C H 0.4350 0.6077 0.2967 0.214 Uiso 1 1 calc R . .
C17 C 0.48025(18) 0.56605(16) 0.1978(6) 0.0884(15) Uani 1 1 d . . .
C18 C 0.56614(17) 0.48059(18) 0.1989(6) 0.0913(16) Uani 1 1 d . . .
C19 C 0.60320(19) 0.4661(2) 0.3107(8) 0.143(2) Uani 1 1 d . . .
H19A H 0.6295 0.4824 0.2770 0.215 Uiso 1 1 calc R . .
H19B H 0.6082 0.4349 0.2925 0.215 Uiso 1 1 calc R . .
H19C H 0.5965 0.4716 0.4365 0.215 Uiso 1 1 calc R . .

loop_
_atom_site_aniso_label
_atom_site_aniso_U_11
_atom_site_aniso_U_22
_atom_site_aniso_U_33
_atom_site_aniso_U_23
_atom_site_aniso_U_13
_atom_site_aniso_U_12
Cu1 0.0933(5) 0.0925(5) 0.0316(4) 0.0045(3) 0.0042(3) -0.0400(3)
N1 0.101(3) 0.104(3) 0.0275(17) 0.0082(17) 0.0060(17) -0.031(2)
O1 0.119(3) 0.134(3) 0.0437(18) 0.0186(17) -0.0105(18) -0.040(2)
O2 0.136(3) 0.105(2) 0.058(2) -0.0037(17) 0.0074(19) -0.0463(19)
O3 0.106(3) 0.133(3) 0.061(2) 0.0110(19) -0.0056(17) -0.0463(19)
O4 0.140(3) 0.117(3) 0.0446(18) -0.0047(18) 0.0167(17) -0.043(2)
C14 0.036(2) 0.036(2) 0.021(3) 0.000 0.000 0.000
C4 0.076(3) 0.076(3) 0.041(2) 0.0037(19) 0.002(2) -0.027(2)
C2 0.119(4) 0.121(4) 0.037(2) -0.004(2) -0.003(2) -0.073(3)
C3 0.122(4) 0.121(4) 0.036(2) 0.001(2) -0.001(2) -0.081(3)
C5 0.099(3) 0.098(3) 0.050(2) -0.001(2) -0.002(2) -0.059(3)
C6 0.101(3) 0.104(3) 0.031(2) 0.000(2) -0.004(2) -0.063(3)
C7 0.078(3) 0.078(3) 0.057(2) -0.0034(19) -0.0045(19) -0.012(2)
C11 0.126(3) 0.126(3) 0.068(3) 0.019(2) 0.021(2) -0.028(3)
C8 0.084(3) 0.087(3) 0.065(3) 0.000(2) 0.001(2) -0.010(2)
C9 0.098(3) 0.099(3) 0.090(3) 0.002(3) 0.001(3) -0.009(3)
C10 0.107(3) 0.107(3) 0.078(3) 0.007(2) 0.009(2) -0.012(3)
C12 0.105(3) 0.103(3) 0.111(3) 0.016(2) 0.016(2) -0.013(2)
C13 0.091(3) 0.091(3) 0.090(3) 0.012(2) 0.012(2) -0.001(2)
O14 0.098(5) 0.133(6) 0.134(4) 0.075(4) 0.053(4) 0.010(3)
C15 0.102(8) 0.062(7) 0.117(6) 0.024(6) 0.028(6) 0.024(4)
C8B 0.084(3) 0.087(3) 0.065(3) 0.000(2) 0.001(2) -0.010(2)
C9B 0.098(3) 0.099(3) 0.090(3) 0.002(3) 0.001(3) -0.009(3)
C10B 0.107(3) 0.107(3) 0.078(3) 0.007(2) 0.009(2) -0.012(3)
C12B 0.105(3) 0.103(3) 0.111(3) 0.016(2) 0.016(2) -0.013(2)
C13B 0.091(3) 0.091(3) 0.090(3) 0.012(2) 0.012(2) -0.001(2)
O14B 0.098(5) 0.133(6) 0.134(4) 0.075(4) 0.053(4) 0.010(3)
C15B 0.102(8) 0.062(7) 0.117(6) 0.024(6) 0.028(6) 0.024(4)
C16 0.190(6) 0.124(5) 0.114(5) -0.029(4) 0.029(4) -0.020(4)
C17 0.134(4) 0.087(4) 0.045(3) -0.007(3) 0.021(3) -0.036(3)
C18 0.090(4) 0.136(4) 0.048(3) 0.023(3) -0.012(3) -0.049(3)
C19 0.135(5) 0.178(6) 0.116(5) 0.024(4) -0.045(4) -0.030(4)

loop_
_atom_type_symbol
_atom_type_description
_atom_type_scat_dispersion_real
_atom_type_scat_dispersion_imag
_atom_type_scat_source
C C 0.0181 0.0091 'International Tables Vol C Tables 4.2.6.8 and 6.1.1.4'
H H 0.0000 0.0000 'International Tables Vol C Tables 4.2.6.8 and 6.1.1.4'
N N 0.0311 0.0180 'International Tables Vol C Tables 4.2.6.8 and 6.1.1.4'
O O 0.0492 0.0322 'International Tables Vol C Tables 4.2.6.8 and 6.1.1.4'
Cu Cu -1.9646 0.5888 'International Tables Vol C Tables 4.2.6.8 and 6.1.1.4'

loop_
_geom_angle_atom_site_label_1
_geom_angle_atom_site_label_2
_geom_angle_atom_site_label_3
_geom_angle_site_symmetry_1
_geom_angle_site_symmetry_2
_geom_angle_site_symmetry_3
_geom_angle
_geom_angle_publ_flag
O3 CU1 O2 . . . 88.13(14) y
O3 CU1 O4 . . . 89.50(14) y
O2 CU1 O4 . . . 167.87(12) y
O3 CU1 O1 . . . 167.50(12) y
O2 CU1 O1 . . . 89.08(14) y
O4 CU1 O1 . . . 90.69(13) y
O3 CU1 N1 . . . 98.27(13) y
O2 CU1 N1 . . . 98.11(13) y
O4 CU1 N1 . . . 94.00(13) y
O1 CU1 N1 . . . 94.19(13) y
O3 CU1 CU1 . . 5_665 85.00(9) y
O2 CU1 CU1 . . 5_665 84.88(9) y
O4 CU1 CU1 . . 5_665 83.07(9) y
O1 CU1 CU1 . . 5_665 82.61(9) y
N1 CU1 CU1 . . 5_665 175.61(9) y
C6 N1 C2 . . . 115.7(3) y
C6 N1 CU1 . . . 127.5(2) y
C2 N1 CU1 . . . 116.9(3) y
C18 O1 CU1 . . . 125.4(3) y
C17 O2 CU1 5_665 . . 122.9(3) y
C18 O3 CU1 5_665 . . 123.3(3) y
C17 O4 CU1 . . . 124.6(3) y
C15 C14 C15 7_568 . 8_658 106.5(9) y
C15 C14 C15 7_568 . 2 111.0(5) y
C15 C14 C15 8_658 . 2 111.0(5) y
C15 C14 C15 7_568 . . 111.0(5) y
C15 C14 C15 8_658 . . 111.0(5) y
C15 C14 C15 2 . . 106.5(9) y
C3 C4 C5 . . . 115.2(3) y
C3 C4 C7 . . . 122.2(3) y
C5 C4 C7 . . . 122.7(3) y
N1 C2 C3 . . . 124.3(3) y
N1 C2 H2 . . . 117.9 ?
C3 C2 H2 . . . 117.9 ?
C4 C3 C2 . . . 119.7(3) y
C4 C3 H3 . . . 120.1 ?
C2 C3 H3 . . . 120.1 ?
C6 C5 C4 . . . 121.6(3) y
C6 C5 H5 . . . 119.2 ?
C4 C5 H5 . . . 119.2 ?
N1 C6 C5 . . . 123.6(3) y
N1 C6 H6 . . . 118.2 ?
C5 C6 H6 . . . 118.2 ?
C13B C7 C13 . . . 89.3(4) y
C13B C7 C8 . . . 59.4(3) y
C13 C7 C8 . . . 116.7(6) y
C13B C7 C8B . . . 116.5(6) y
C13 C7 C8B . . . 59.4(3) y
C8 C7 C8B . . . 85.7(4) y
C13B C7 C4 . . . 121.5(5) y
C13 C7 C4 . . . 120.5(5) y
C8 C7 C4 . . . 122.8(4) y
C8B C7 C4 . . . 122.0(4) y
C10B C11 C10 . . . 93.7(4) y
C10B C11 C12 . . . 61.3(3) y
C10 C11 C12 . . . 122.3(6) y
C10B C11 C12B . . . 122.5(6) y
C10 C11 C12B . . . 61.3(3) y
C12 C11 C12B . . . 88.3(4) y
C10B C11 O14 . . . 99.7(5) y
C10 C11 O14 . . . 136.9(6) y
C12 C11 O14 . . . 99.8(5) y
C12B C11 O14 . . . 134.9(6) y
C10B C11 O14B . . . 138.2(6) y
C10 C11 O14B . . . 100.5(5) y
C12 C11 O14B . . . 133.6(6) y
C12B C11 O14B . . . 98.6(5) y
O14 C11 O14B . . . 45.4(4) y
C10 C8 C7 . . . 125.3(7) y
C10 C8 C9 . . . 108.5(6) y
C7 C8 C9 . . . 125.5(6) y
C8 C9 H9A . . . 109.5 ?
C8 C9 H9B . . . 109.5 ?
H9A C9 H9B . . . 109.5 ?
C8 C9 H9C . . . 109.5 ?
H9A C9 H9C . . . 109.5 ?
H9B C9 H9C . . . 109.5 ?
C11 C10 C8 . . . 114.1(7) y
C11 C10 H10 . . . 123 ?
C8 C10 H10 . . . 123 ?
C13 C12 C11 . . . 116.7(7) y
C13 C12 H12 . . . 121.6 ?
C11 C12 H12 . . . 121.6 ?
C7 C13 C12 . . . 125.0(8) y
C7 C13 H13 . . . 117.5 ?
C12 C13 H13 . . . 117.5 ?
C15 O14 C11 . . . 107.8(7) y
O14 C15 C14 . . . 112.4(8) y
O14 C15 H15A . . . 109.1 ?
C14 C15 H15A . . . 109.1 ?
O14 C15 H15B . . . 109.1 ?
C14 C15 H15B . . . 109.1 ?
H15A C15 H15B . . . 107.9 ?
C10B C8B C7 . . . 125.5(7) y
C10B C8B C9B . . . 108.1(6) y
C7 C8B C9B . . . 125.6(6) y
C8B C9B H9B1 . . . 109.5 ?
C8B C9B H9B2 . . . 109.5 ?
H9B1 C9B H9B2 . . . 109.5 ?
C8B C9B H9B3 . . . 109.5 ?
H9B1 C9B H9B3 . . . 109.5 ?
H9B2 C9B H9B3 . . . 109.5 ?
C11 C10B C8B . . . 113.8(7) y
C11 C10B H10B . . . 123.1 ?
C8B C10B H10B . . . 123.1 ?
C13B C12B C11 . . . 116.6(7) y
C13B C12B H12B . . . 121.7 ?
C11 C12B H12B . . . 121.7 ?
C7 C13B C12B . . . 125.1(8) y
C7 C13B H13B . . . 117.4 ?
C12B C13B H13B . . . 117.4 ?
C15B O14B C11 . . . 108.1(7) y
O14B C15B C14 . . . 113.4(8) y
O14B C15B H15C . . . 108.9 ?
C14 C15B H15C . . . 108.9 ?
O14B C15B H15D . . . 108.9 ?
C14 C15B H15D . . . 108.9 ?
H15C C15B H15D . . . 107.7 ?
C17 C16 H16A . . . 109.5 ?
C17 C16 H16B . . . 109.5 ?
H16A C16 H16B . . . 109.5 ?
C17 C16 H16C . . . 109.5 ?
H16A C16 H16C . . . 109.5 ?
H16B C16 H16C . . . 109.5 ?
O2 C17 O4 5_665 . . 124.3(4) y
O2 C17 C16 5_665 . . 119.4(5) y
O4 C17 C16 . . . 116.3(5) y
O1 C18 O3 . . 5_665 123.6(4) y
O1 C18 C19 . . . 116.3(4) y
O3 C18 C19 5_665 . . 120.1(4) y
C18 C19 H19A . . . 109.5 ?
C18 C19 H19B . . . 109.5 ?
H19A C19 H19B . . . 109.5 ?
C18 C19 H19C . . . 109.5 ?
H19A C19 H19C . . . 109.5 ?
H19B C19 H19C . . . 109.5 ?

loop_
_geom_bond_atom_site_label_1
_geom_bond_atom_site_label_2
_geom_bond_site_symmetry_1
_geom_bond_site_symmetry_2
_geom_bond_distance
_geom_bond_publ_flag
Cu1 O3 . . 1.970(3) y
Cu1 O2 . . 1.976(3) y
Cu1 O4 . . 1.983(3) y
Cu1 O1 . . 1.988(3) y
Cu1 N1 . . 2.188(3) y
Cu1 Cu1 . 5_665 2.6423(10) y
N1 C6 . . 1.307(4) y
N1 C2 . . 1.323(4) y
O1 C18 . . 1.255(5) y
O2 C17 . 5_665 1.258(5) y
O3 C18 . 5_665 1.259(5) y
O4 C17 . . 1.261(5) y
C14 C15b . 8_658 1.499(11) y
C14 C15b . 7_568 1.499(11) y
C14 C15b . 2 1.499(11) y
C14 C15b . . 1.499(11) y
C14 C15 . 7_568 1.533(11) y
C14 C15 . 8_658 1.533(11) y
C14 C15 . 2 1.533(11) y
C14 C15 . . 1.533(11) y
C4 C3 . . 1.325(5) y
C4 C5 . . 1.412(5) y
C4 C7 . . 1.508(5) y
C2 C3 . . 1.380(5) y
C2 H2 . . 0.94 ?
C3 H3 . . 0.94 ?
C5 C6 . . 1.317(5) y
C5 H5 . . 0.94 ?
C6 H6 . . 0.94 ?
C7 C13b . . 1.247(9) y
C7 C13 . . 1.250(9) y
C7 C8 . . 1.395(4) y
C7 C8b . . 1.398(4) y
C11 C10b . . 1.357(5) y
C11 C10 . . 1.359(5) y
C11 C12 . . 1.404(5) y
C11 C12b . . 1.406(5) y
C11 O14 . . 1.431(8) y
C11 O14b . . 1.450(8) y
C8 C10 . . 1.386(5) y
C8 C9 . . 1.457(9) y
C9 H9a . . 0.97 ?
C9 H9b . . 0.97 ?
C9 H9c . . 0.97 ?
C10 H10 . . 0.94 ?
C12 C13 . . 1.389(5) y
C12 H12 . . 0.94 ?
C13 H13 . . 0.94 ?
O14 C15 . . 1.36(1) y
C15 H15a . . 0.98 ?
C15 H15b . . 0.98 ?
C8b C10b . . 1.384(5) y
C8b C9b . . 1.462(9) y
C9b H9b1 . . 0.97 ?
C9b H9b2 . . 0.97 ?
C9b H9b3 . . 0.97 ?
C10b H10b . . 0.94 ?
C12b C13b . . 1.390(5) y
C12b H12b . . 0.94 ?
C13b H13b . . 0.94 ?
O14b C15b . . 1.369(10) y
C15b H15c . . 0.98 ?
C15b H15d . . 0.98 ?
C16 C17 . . 1.461(6) y
C16 H16a . . 0.97 ?
C16 H16b . . 0.97 ?
C16 H16c . . 0.97 ?
C17 O2 . 5_665 1.258(5) y
C18 O3 . 5_665 1.259(5) y
C18 C19 . . 1.464(6) y
C19 H19a . . 0.97 ?
C19 H19b . . 0.97 ?
C19 H19c . . 0.97 ?

loop_
_geom_torsion_atom_site_label_1
_geom_torsion_atom_site_label_2
_geom_torsion_atom_site_label_3
_geom_torsion_atom_site_label_4
_geom_torsion_site_symmetry_1
_geom_torsion_site_symmetry_2
_geom_torsion_site_symmetry_3
_geom_torsion_site_symmetry_4
_geom_torsion
_geom_torsion_publ_flag
O3 CU1 N1 C6 . . . . 44.3(4) y
O2 CU1 N1 C6 . . . . -44.9(4) y
O4 CU1 N1 C6 . . . . 134.4(4) y
O1 CU1 N1 C6 . . . . -134.6(4) y
O3 CU1 N1 C2 . . . . -135.3(4) y
O2 CU1 N1 C2 . . . . 135.4(4) y
O4 CU1 N1 C2 . . . . -45.3(4) y
O1 CU1 N1 C2 . . . . 45.7(4) y
O3 CU1 O1 C18 . . . . 8.2(9) y
O2 CU1 O1 C18 . . . . 85.3(4) y
O4 CU1 O1 C18 . . . . -82.6(4) y
N1 CU1 O1 C18 . . . . -176.7(4) y
O3 CU1 O2 C17 . . . 5_665 89.4(4) y
O4 CU1 O2 C17 . . . 5_665 10.5(9) y
O1 CU1 O2 C17 . . . 5_665 -78.5(4) y
N1 CU1 O2 C17 . . . 5_665 -172.6(4) y
O2 CU1 O3 C18 . . . 5_665 -88.9(4) y
O4 CU1 O3 C18 . . . 5_665 79.2(4) y
O1 CU1 O3 C18 . . . 5_665 -11.7(9) y
N1 CU1 O3 C18 . . . 5_665 173.2(4) y
O3 CU1 O4 C17 . . . . -84.0(4) y
O2 CU1 O4 C17 . . . . -5.4(9) y
O1 CU1 O4 C17 . . . . 83.5(4) y
N1 CU1 O4 C17 . . . . 177.7(4) y
C6 N1 C2 C3 . . . . 0.5(8) y
CU1 N1 C2 C3 . . . . -179.8(5) y
C5 C4 C3 C2 . . . . -0.2(8) y
C7 C4 C3 C2 . . . . -179.0(5) y
N1 C2 C3 C4 . . . . -0.3(9) y
C3 C4 C5 C6 . . . . 0.4(7) y
C7 C4 C5 C6 . . . . 179.2(4) y
C2 N1 C6 C5 . . . . -0.3(7) y
CU1 N1 C6 C5 . . . . -180.0(4) y
C4 C5 C6 N1 . . . . -0.2(8) y
C3 C4 C7 C13B . . . . 124.9(5) y
C5 C4 C7 C13B . . . . -53.8(6) y
C3 C4 C7 C13 . . . . -124.9(5) y
C5 C4 C7 C13 . . . . 56.4(6) y
C3 C4 C7 C8 . . . . 53.2(6) y
C5 C4 C7 C8 . . . . -125.5(4) y
C3 C4 C7 C8B . . . . -54.1(6) y
C5 C4 C7 C8B . . . . 127.2(4) y
C13B C7 C8 C10 . . . . 72.0(5) y
C13 C7 C8 C10 . . . . 0.13(17) y
C8B C7 C8 C10 . . . . -52.4(3) y
C4 C7 C8 C10 . . . . -178.1(3) y
C13B C7 C8 C9 . . . . -97.0(8) y
C13 C7 C8 C9 . . . . -168.8(7) y
C8B C7 C8 C9 . . . . 138.7(7) y
C4 C7 C8 C9 . . . . 13.0(7) y
C10B C11 C10 C8 . . . . 58.7(4) y
C12 C11 C10 C8 . . . . 0.5(3) y
C12B C11 C10 C8 . . . . -66.6(4) y
O14 C11 C10 C8 . . . . 167.1(7) y
O14B C11 C10 C8 . . . . -160.8(5) y
C7 C8 C10 C11 . . . . -0.19(15) y
C9 C8 C10 C11 . . . . 170.3(6) y
C10B C11 C12 C13 . . . . -75.8(5) y
C10 C11 C12 C13 . . . . -0.8(4) y
C12B C11 C12 C13 . . . . 53.1(4) y
O14 C11 C12 C13 . . . . -171.6(5) y
O14B C11 C12 C13 . . . . 153.4(6) y
C13B C7 C13 C12 . . . . -55.3(5) y
C8 C7 C13 C12 . . . . -0.4(4) y
C8B C7 C13 C12 . . . . 66.3(5) y
C4 C7 C13 C12 . . . . 177.8(4) y
C11 C12 C13 C7 . . . . 0.8(5) y
C10B C11 O14 C15 . . . . 143.2(8) y
C10 C11 O14 C15 . . . . 37.1(12) y
C12 C11 O14 C15 . . . . -154.4(8) y
C12B C11 O14 C15 . . . . -57(11) y
O14B C11 O14 C15 . . . . -10.1(9) y
C11 O14 C15 C14 . . . . -180.0(7) y
C15 C14 C15 O14 7_568 . . . 52.0(6) y
C15 C14 C15 O14 8_658 . . . 170.2(11) y
C15 C14 C15 O14 2 . . . -68.9(8) y
C13B C7 C8B C10B . . . . -0.09(17) y
C13 C7 C8B C10B . . . . -72.1(5) y
C8 C7 C8B C10B . . . . 52.5(3) y
C4 C7 C8B C10B . . . . 179.0(3) y
C13B C7 C8B C9B . . . . 168.3(7) y
C13 C7 C8B C9B . . . . 96.4(7) y
C8 C7 C8B C9B . . . . -139.0(7) y
C4 C7 C8B C9B . . . . -12.6(7) y
C10 C11 C10B C8B . . . . -58.6(4) y
C12 C11 C10B C8B . . . . 66.5(4) y
C12B C11 C10B C8B . . . . -0.6(3) y
O14 C11 C10B C8B . . . . 162.5(5) y
O14B C11 C10B C8B . . . . -168.8(7) y
C7 C8B C10B C11 . . . . 0.20(15) y
C9B C8B C10B C11 . . . . -169.9(6) y
C10B C11 C12B C13B . . . . 0.8(4) y
C10 C11 C12B C13B . . . . 75.6(5) y
C12 C11 C12B C13B . . . . -53.2(4) y
O14 C11 C12B C13B . . . . -155.3(7) y
O14B C11 C12B C13B . . . . 172.9(5) y
C13 C7 C13B C12B . . . . 55.3(5) y
C8 C7 C13B C12B . . . . -66.6(5) y
C8B C7 C13B C12B . . . . 0.3(4) y
C4 C7 C13B C12B . . . . -178.7(4) y
C11 C12B C13B C7 . . . . -0.7(5) y
C10B C11 O14B C15B . . . . -36.4(12) y
C10 C11 O14B C15B . . . . -144.2(8) y
C12 C11 O14B C15B . . . . 57.8(11) y
C12B C11 O14B C15B . . . . 153.6(8) y
O14 C11 O14B C15B . . . . 5.2(9) y
C11 O14B C15B C14 . . . . 175.0(7) y
C15B C14 C15B O14B 8_658 . . . -52.1(6) y
C15B C14 C15B O14B 7_568 . . . -167.4(11) y
C15B C14 C15B O14B 2 . . . 70.2(9) y
C15 C14 C15B O14B 7_568 . . . -143.5(1) y
C15 C14 C15B O14B 8_658 . . . -29.7(18) y
C15 C14 C15B O14B 2 . . . 105.7(9) y
C15 C14 C15B O14B . . . . -8.7(1) y
CU1 O4 C17 O2 . . . 5_665 -4.6(7) y
CU1 O4 C17 C16 . . . . 177.0(4) y
CU1 O1 C18 O3 . . . 5_665 2.6(7) y
CU1 O1 C18 C19 . . . . -176.6(4) y

loop_
_platon_squeeze_void_nr
_platon_squeeze_void_average_x
_platon_squeeze_void_average_y
_platon_squeeze_void_average_z
_platon_squeeze_void_volume
_platon_squeeze_void_count_electrons
1 -0.250 0.250 0.194 1786 521
2 0.250 0.750 0.705 1786 520
